data_7202635
loop_
_publ_author_name
'Seyler, Helga'
'Berger-Nicoletti, Elena'
'Kilbinger, Andreas F. M.'

_publ_section_title
;
 Rod?coil copolymers from oligo(p-benzamide) foldamers
;
_journal_issue 19
_journal_name_full 'Journal of Materials Chemistry'
_journal_page_first 1954
_journal_paper_doi 10.1039/b617598h
_journal_volume 17
_journal_year 2007
_chemical_formula_sum 'C46 H42 N4 O12'
_chemical_formula_weight 842.84
_chemical_name_systematic
;
?
;
_space_group_IT_number 33
_symmetry_cell_setting orthorhombic
_symmetry_space_group_name_Hall 'P 2c -2n'
_symmetry_space_group_name_H-M 'P n a 21'
_atom_sites_solution_hydrogens geom
_atom_sites_solution_primary direct
_atom_sites_solution_secondary difmap
_audit_creation_method SHELXL-97
_cell_angle_alpha 90.00
_cell_angle_beta 90.00
_cell_angle_gamma 90.00
_cell_formula_units_Z 4
_cell_length_a 14.0604(5)
_cell_length_b 10.7206(19)
_cell_length_c 27.612(3)
_cell_measurement_reflns_used 25
_cell_measurement_temperature 193(2)
_cell_measurement_theta_max 26
_cell_measurement_theta_min 10
_cell_volume 4162.1(9)
_computing_cell_refinement 'Enraf Nonius Software V5'
_computing_data_collection 'Enraf Nonius Software V5'
_computing_data_reduction 'Corinc (Dr\"ager, 1971)'
_computing_structure_refinement 'SHELXL-97 (Sheldrick, 1997)'
_computing_structure_solution 'SIR-92 (Altomare, 1994)'
_diffrn_ambient_temperature 193(2)
_diffrn_measured_fraction_theta_full 0.935
_diffrn_measured_fraction_theta_max 0.935
_diffrn_measurement_device '\k-geometry diffractometer'
_diffrn_measurement_device_type 'CAD4 Enraf Nonius'
_diffrn_measurement_method \w/2\q
_diffrn_radiation_monochromator graphite
_diffrn_radiation_type CuK\a
_diffrn_radiation_wavelength 1.54178
_diffrn_reflns_av_R_equivalents 0.0679
_diffrn_reflns_av_sigmaI/netI 0.1963
_diffrn_reflns_limit_h_max 13
_diffrn_reflns_limit_h_min -13
_diffrn_reflns_limit_k_max 13
_diffrn_reflns_limit_k_min -13
_diffrn_reflns_limit_l_max 33
_diffrn_reflns_limit_l_min -33
_diffrn_reflns_number 7534
_diffrn_reflns_theta_full 69.99
_diffrn_reflns_theta_max 69.99
_diffrn_reflns_theta_min 3.20
_diffrn_source 'rotating anode'
_diffrn_standards_decay_% 5
_diffrn_standards_interval_time 60
_diffrn_standards_number 3
_exptl_absorpt_coefficient_mu 0.817
_exptl_absorpt_correction_T_max 0.9496
_exptl_absorpt_correction_T_min 0.9026
_exptl_absorpt_correction_type none
_exptl_absorpt_process_details 'Corinc (Dr\"ager, 1971)'
_exptl_crystal_colour colourless
_exptl_crystal_density_diffrn 1.345
_exptl_crystal_density_method 'not measured'
_exptl_crystal_description plate
_exptl_crystal_F_000 1768
_exptl_crystal_size_max 0.13
_exptl_crystal_size_mid 0.13
_exptl_crystal_size_min 0.06
_refine_diff_density_max 0.227
_refine_diff_density_min -0.325
_refine_diff_density_rms 0.061
_refine_ls_abs_structure_details 'Flack H D (1983), Acta Cryst. A39, 876-881'
_refine_ls_abs_structure_Flack 2.3(6)
_refine_ls_extinction_method none
_refine_ls_goodness_of_fit_ref 0.983
_refine_ls_hydrogen_treatment constr
_refine_ls_matrix_type full
_refine_ls_number_parameters 559
_refine_ls_number_reflns 7379
_refine_ls_number_restraints 1
_refine_ls_restrained_S_all 0.983
_refine_ls_R_factor_all 0.2332
_refine_ls_R_factor_gt 0.0878
_refine_ls_shift/su_max 0.000
_refine_ls_shift/su_mean 0.000
_refine_ls_structure_factor_coef Fsqd
_refine_ls_weighting_details 'calc w=1/[\s^2^(Fo^2^)+(0.0931P)^2^+0.0000P] where P=(Fo^2^+2Fc^2^)/3'
_refine_ls_weighting_scheme calc
_refine_ls_wR_factor_obs 0.1930
_refine_ls_wR_factor_ref 0.2513
_reflns_number_gt 3261
_reflns_number_total 7379
_reflns_threshold_expression >2sigma(I)
_cod_data_source_file b617598h.txt
_cod_data_source_block 8
_cod_database_code 7202635

loop_
_symmetry_equiv_pos_as_xyz
'x, y, z'
'-x, -y, z+1/2'
'-x+1/2, y+1/2, z+1/2'
'x+1/2, -y+1/2, z'

loop_
_atom_site_label
_atom_site_type_symbol
_atom_site_fract_x
_atom_site_fract_y
_atom_site_fract_z
_atom_site_U_iso_or_equiv
_atom_site_adp_type
_atom_site_occupancy
_atom_site_symmetry_multiplicity
_atom_site_calc_flag
_atom_site_refinement_flags
_atom_site_disorder_assembly
_atom_site_disorder_group
C1 C -0.2272(6) -0.1882(10) 0.3813(4) 0.038(2) Uani 1 1 d . . .
C2 C -0.2447(6) -0.0746(11) 0.4037(4) 0.050(3) Uani 1 1 d . . .
H2 H -0.2550 -0.0022 0.3846 0.060 Uiso 1 1 calc R . .
C3 C -0.2472(6) -0.0661(12) 0.4538(4) 0.052(3) Uani 1 1 d . . .
H3 H -0.2603 0.0110 0.4694 0.063 Uiso 1 1 calc R . .
C4 C -0.2307(6) -0.1699(13) 0.4797(3) 0.051(3) Uani 1 1 d . . .
C5 C -0.2143(7) -0.2846(12) 0.4588(4) 0.059(3) Uani 1 1 d . . .
H5 H -0.2050 -0.3564 0.4785 0.071 Uiso 1 1 calc R . .
C6 C -0.2117(7) -0.2937(10) 0.4092(4) 0.048(3) Uani 1 1 d . . .
H6 H -0.1994 -0.3717 0.3941 0.058 Uiso 1 1 calc R . .
N7 N -0.2416(7) -0.1638(14) 0.5335(4) 0.078(3) Uani 1 1 d . . .
O8 O -0.2533(7) -0.0589(13) 0.5510(3) 0.109(4) Uani 1 1 d . . .
O9 O -0.2336(7) -0.2610(12) 0.5560(3) 0.112(4) Uani 1 1 d . . .
C10 C -0.2308(7) -0.1997(11) 0.3271(4) 0.047(3) Uani 1 1 d . . .
O11 O -0.2863(5) -0.2700(8) 0.3083(3) 0.068(2) Uani 1 1 d . . .
N12 N -0.1779(5) -0.1179(8) 0.3020(2) 0.039(2) Uani 1 1 d . . .
C13 C -0.1896(7) -0.1106(10) 0.2494(3) 0.041(2) Uani 1 1 d . . .
H13A H -0.2181 -0.1895 0.2377 0.049 Uiso 1 1 calc R . .
H13B H -0.1261 -0.1024 0.2342 0.049 Uiso 1 1 calc R . .
C14 C -0.2516(6) -0.0023(10) 0.2330(3) 0.047(3) Uani 1 1 d . . .
C15 C -0.3217(7) 0.0486(10) 0.2630(3) 0.050(3) Uani 1 1 d . . .
H15 H -0.3322 0.0135 0.2941 0.060 Uiso 1 1 calc R . .
C16 C -0.3760(7) 0.1488(12) 0.2481(4) 0.060(3) Uani 1 1 d . . .
H16 H -0.4248 0.1806 0.2684 0.072 Uiso 1 1 calc R . .
C17 C -0.3591(7) 0.2022(10) 0.2039(3) 0.045(3) Uani 1 1 d . . .
C18 C -0.2891(7) 0.1531(9) 0.1736(3) 0.043(2) Uani 1 1 d . . .
H18 H -0.2781 0.1891 0.1426 0.052 Uiso 1 1 calc R . .
C19 C -0.2355(6) 0.0513(9) 0.1888(3) 0.036(2) Uani 1 1 d . . .
O20 O -0.4049(6) 0.3025(8) 0.1856(2) 0.074(3) Uani 1 1 d . . .
C21 C -0.4777(10) 0.3560(14) 0.2153(5) 0.098(5) Uani 1 1 d . . .
H21A H -0.5046 0.4292 0.1991 0.147 Uiso 1 1 calc R . .
H21B H -0.4503 0.3812 0.2465 0.147 Uiso 1 1 calc R . .
H21C H -0.5279 0.2943 0.2208 0.147 Uiso 1 1 calc R . .
O22 O -0.1666(5) -0.0023(6) 0.1614(2) 0.0479(17) Uani 1 1 d . . .
C23 C -0.1389(9) 0.0593(11) 0.1174(4) 0.073(4) Uani 1 1 d . . .
H23A H -0.0919 0.0081 0.1003 0.109 Uiso 1 1 calc R . .
H23B H -0.1110 0.1406 0.1251 0.109 Uiso 1 1 calc R . .
H23C H -0.1949 0.0710 0.0967 0.109 Uiso 1 1 calc R . .
C24 C -0.1004(7) -0.0475(9) 0.3234(3) 0.040(2) Uani 1 1 d . . .
C25 C -0.0243(6) -0.1103(9) 0.3439(3) 0.039(2) Uani 1 1 d . . .
H25 H -0.0192 -0.1985 0.3422 0.047 Uiso 1 1 calc R . .
C26 C 0.0436(7) -0.0392(9) 0.3668(3) 0.039(2) Uani 1 1 d . . .
H26 H 0.0945 -0.0809 0.3827 0.046 Uiso 1 1 calc R . .
C27 C 0.0417(7) 0.0881(9) 0.3680(3) 0.038(2) Uani 1 1 d . . .
C28 C -0.0325(7) 0.1506(10) 0.3453(3) 0.044(2) Uani 1 1 d . . .
H28 H -0.0344 0.2391 0.3449 0.052 Uiso 1 1 calc R . .
C29 C -0.1042(7) 0.0809(9) 0.3229(3) 0.041(2) Uani 1 1 d . . .
H29 H -0.1556 0.1222 0.3073 0.050 Uiso 1 1 calc R . .
C30 C 0.1169(7) 0.1646(10) 0.3920(4) 0.043(2) Uani 1 1 d . . .
O31 O 0.1418(5) 0.2670(7) 0.3773(3) 0.063(2) Uani 1 1 d . . .
N32 N 0.1559(5) 0.1122(7) 0.4324(3) 0.040(2) Uani 1 1 d . . .
H32 H 0.1185 0.0641 0.4456 0.048 Uiso 1 1 d R . .
C33 C 0.2330(7) 0.1558(9) 0.4603(3) 0.037(2) Uani 1 1 d . . .
C34 C 0.2432(6) 0.1108(9) 0.5064(3) 0.046(3) Uani 1 1 d . . .
H34 H 0.1948 0.0596 0.5199 0.055 Uiso 1 1 calc R . .
C35 C 0.3237(6) 0.1390(8) 0.5340(3) 0.037(2) Uani 1 1 d . . .
H35 H 0.3303 0.1063 0.5658 0.045 Uiso 1 1 calc R . .
C36 C 0.3938(7) 0.2150(7) 0.5146(3) 0.035(2) Uani 1 1 d . . .
C37 C 0.3806(6) 0.2655(9) 0.4693(3) 0.040(2) Uani 1 1 d . . .
H37 H 0.4268 0.3216 0.4569 0.048 Uiso 1 1 calc R . .
C38 C 0.3023(7) 0.2372(9) 0.4413(3) 0.045(3) Uani 1 1 d . . .
H38 H 0.2951 0.2719 0.4099 0.054 Uiso 1 1 calc R . .
C39 C 0.4823(6) 0.2454(8) 0.5429(3) 0.033(2) Uani 1 1 d . . .
O40 O 0.5115(4) 0.3542(6) 0.5424(3) 0.0496(18) Uani 1 1 d . . .
N41 N 0.5270(5) 0.1546(7) 0.5667(3) 0.0355(18) Uani 1 1 d . . .
C42 C 0.5165(6) 0.0260(10) 0.5523(3) 0.040(2) Uani 1 1 d . . .
C43 C 0.4906(6) -0.0632(9) 0.5851(3) 0.037(2) Uani 1 1 d . . .
H43 H 0.4771 -0.0400 0.6176 0.045 Uiso 1 1 calc R . .
C44 C 0.4839(6) -0.1868(8) 0.5715(3) 0.030(2) Uani 1 1 d . . .
H44 H 0.4622 -0.2481 0.5938 0.036 Uiso 1 1 calc R . .
C45 C 0.5095(6) -0.2206(8) 0.5243(3) 0.030(2) Uani 1 1 d . . .
C46 C 0.5358(6) -0.1318(9) 0.4913(3) 0.035(2) Uani 1 1 d . . .
H46 H 0.5520 -0.1547 0.4591 0.042 Uiso 1 1 calc R . .
C47 C 0.5385(6) -0.0073(8) 0.5056(3) 0.037(2) Uani 1 1 d . . .
H47 H 0.5558 0.0552 0.4829 0.044 Uiso 1 1 calc R . .
C48 C 0.5102(7) -0.3556(8) 0.5104(4) 0.037(2) Uani 1 1 d . . .
O49 O 0.4540(4) -0.4235(6) 0.5380(2) 0.0454(17) Uani 1 1 d . . .
H49 H 0.4593 -0.4924 0.5291 0.068 Uiso 1 1 d R . .
O50 O 0.5598(5) -0.3944(6) 0.4780(2) 0.0511(18) Uani 1 1 d . . .
C51 C 0.6117(7) 0.1861(9) 0.5969(3) 0.043(3) Uani 1 1 d . . .
H51A H 0.6161 0.2780 0.5997 0.052 Uiso 1 1 calc R . .
H51B H 0.6695 0.1569 0.5798 0.052 Uiso 1 1 calc R . .
C52 C 0.6110(7) 0.1308(8) 0.6472(3) 0.036(2) Uani 1 1 d . . .
C53 C 0.6755(8) 0.0430(10) 0.6607(4) 0.052(3) Uani 1 1 d . . .
H53 H 0.7187 0.0131 0.6370 0.062 Uiso 1 1 calc R . .
C54 C 0.6822(8) -0.0049(10) 0.7067(4) 0.055(3) Uani 1 1 d . . .
H54 H 0.7312 -0.0622 0.7149 0.066 Uiso 1 1 calc R . .
C55 C 0.6175(9) 0.0311(11) 0.7400(4) 0.058(3) Uani 1 1 d . . .
C56 C 0.5468(8) 0.1181(11) 0.7290(4) 0.058(3) Uani 1 1 d . . .
H56 H 0.5020 0.1438 0.7527 0.070 Uiso 1 1 calc R . .
C57 C 0.5441(7) 0.1668(10) 0.6814(4) 0.047(3) Uani 1 1 d . . .
O58 O 0.6159(6) -0.0082(9) 0.7880(3) 0.085(3) Uani 1 1 d . . .
C59 C 0.6969(11) -0.0759(15) 0.8058(5) 0.102(5) Uani 1 1 d . . .
H59A H 0.6884 -0.0934 0.8404 0.153 Uiso 1 1 calc R . .
H59B H 0.7545 -0.0258 0.8012 0.153 Uiso 1 1 calc R . .
H59C H 0.7031 -0.1547 0.7881 0.153 Uiso 1 1 calc R . .
O60 O 0.4810(5) 0.2559(7) 0.6665(3) 0.066(2) Uani 1 1 d . . .
C61 C 0.4073(9) 0.2875(15) 0.6993(6) 0.113(6) Uani 1 1 d . . .
H61A H 0.3670 0.3521 0.6849 0.170 Uiso 1 1 calc R . .
H61B H 0.4351 0.3188 0.7295 0.170 Uiso 1 1 calc R . .
H61C H 0.3689 0.2133 0.7062 0.170 Uiso 1 1 calc R . .
O1W O 0.0177(15) 0.510(2) 0.3686(8) 0.282(10) Uani 1 1 d . . .
H1W H 0.0573 0.4393 0.3694 0.423 Uiso 1 1 d R . .
H2W H -0.0211 0.5047 0.3451 0.423 Uiso 1 1 d R . .

loop_
_atom_site_aniso_label
_atom_site_aniso_U_11
_atom_site_aniso_U_22
_atom_site_aniso_U_33
_atom_site_aniso_U_23
_atom_site_aniso_U_13
_atom_site_aniso_U_12
C1 0.014(5) 0.056(7) 0.045(6) 0.016(5) -0.005(4) -0.008(4)
C2 0.032(6) 0.068(8) 0.049(6) 0.018(6) 0.005(5) -0.011(6)
C3 0.028(6) 0.090(9) 0.039(6) 0.006(6) 0.010(4) -0.011(6)
C4 0.025(6) 0.104(10) 0.025(5) 0.014(6) 0.011(4) -0.001(6)
C5 0.038(7) 0.076(9) 0.063(8) 0.034(7) -0.015(6) -0.018(6)
C6 0.041(7) 0.041(6) 0.063(7) 0.019(5) -0.010(5) -0.011(5)
N7 0.021(6) 0.138(12) 0.075(8) 0.014(9) 0.013(5) 0.000(7)
O8 0.071(7) 0.202(14) 0.055(6) -0.006(7) 0.012(5) 0.040(8)
O9 0.078(7) 0.194(12) 0.065(6) 0.077(7) -0.010(5) -0.021(7)
C10 0.033(6) 0.060(7) 0.048(6) 0.003(5) -0.005(5) -0.009(6)
O11 0.059(5) 0.089(7) 0.056(5) 0.008(4) -0.012(4) -0.037(5)
N12 0.035(5) 0.055(5) 0.028(4) 0.008(4) -0.011(3) -0.012(4)
C13 0.030(6) 0.062(7) 0.032(5) -0.001(5) 0.000(4) -0.006(5)
C14 0.027(6) 0.075(8) 0.038(6) -0.008(5) 0.002(4) -0.013(5)
C15 0.034(6) 0.083(8) 0.033(5) 0.021(5) 0.015(5) 0.005(6)
C16 0.039(7) 0.105(10) 0.037(6) 0.008(6) 0.002(5) 0.019(7)
C17 0.040(6) 0.060(7) 0.035(5) 0.004(5) -0.001(5) 0.015(5)
C18 0.047(6) 0.050(6) 0.033(5) 0.004(5) -0.007(5) -0.005(5)
C19 0.028(5) 0.048(6) 0.031(5) 0.003(4) -0.003(4) -0.005(4)
O20 0.084(6) 0.093(6) 0.046(5) -0.002(4) 0.005(4) 0.045(5)
C21 0.098(11) 0.114(12) 0.083(10) -0.013(9) -0.007(9) 0.060(10)
O22 0.048(4) 0.062(5) 0.033(3) -0.001(3) 0.010(3) 0.009(4)
C23 0.089(10) 0.085(9) 0.045(7) 0.004(6) 0.029(6) 0.000(7)
C24 0.047(6) 0.049(6) 0.025(5) 0.006(5) 0.006(4) -0.001(5)
C25 0.026(5) 0.050(6) 0.042(5) 0.005(5) -0.005(4) 0.007(5)
C26 0.033(6) 0.042(6) 0.041(5) -0.006(5) 0.004(4) 0.010(5)
C27 0.036(6) 0.041(6) 0.038(6) 0.007(5) -0.004(4) -0.005(5)
C28 0.041(6) 0.044(6) 0.045(6) 0.009(5) -0.005(5) -0.006(5)
C29 0.034(6) 0.051(6) 0.038(5) 0.004(5) -0.011(4) 0.001(5)
C30 0.040(6) 0.046(6) 0.043(6) 0.009(5) -0.001(5) -0.006(5)
O31 0.064(5) 0.062(5) 0.064(5) 0.020(4) -0.029(4) -0.016(4)
N32 0.031(5) 0.047(5) 0.041(5) 0.008(4) -0.006(4) -0.012(4)
C33 0.039(6) 0.036(5) 0.036(5) 0.002(4) -0.007(4) -0.003(4)
C34 0.031(6) 0.064(7) 0.043(6) 0.014(5) 0.001(5) -0.008(5)
C35 0.046(6) 0.029(5) 0.036(5) 0.012(4) 0.001(5) 0.003(5)
C36 0.045(6) 0.022(5) 0.038(5) -0.001(4) -0.006(4) -0.004(4)
C37 0.028(6) 0.041(6) 0.052(6) 0.012(5) -0.004(5) -0.005(4)
C38 0.051(7) 0.046(6) 0.038(5) 0.010(5) -0.015(5) -0.023(5)
C39 0.029(5) 0.019(4) 0.051(6) -0.003(4) 0.000(4) 0.000(4)
O40 0.046(4) 0.029(4) 0.074(5) 0.001(4) -0.015(4) 0.000(3)
N41 0.030(4) 0.030(4) 0.047(5) -0.004(4) -0.012(4) -0.004(4)
C42 0.014(5) 0.059(6) 0.047(6) -0.003(5) -0.005(4) 0.006(4)
C43 0.037(6) 0.047(6) 0.028(5) 0.004(4) 0.006(4) 0.007(5)
C44 0.021(5) 0.030(5) 0.039(5) 0.007(4) -0.006(4) 0.004(4)
C45 0.023(5) 0.031(5) 0.037(5) 0.005(4) 0.001(4) 0.005(4)
C46 0.031(5) 0.044(6) 0.030(5) -0.005(4) 0.005(4) 0.008(4)
C47 0.038(6) 0.031(5) 0.041(5) 0.015(4) 0.009(4) 0.000(4)
C48 0.043(6) 0.032(5) 0.036(5) -0.008(5) -0.006(5) -0.004(5)
O49 0.044(4) 0.040(4) 0.053(4) 0.003(3) 0.008(3) -0.006(3)
O50 0.060(5) 0.039(4) 0.055(5) -0.007(3) 0.005(4) 0.005(3)
C51 0.041(6) 0.032(5) 0.057(6) -0.010(5) -0.005(5) -0.011(5)
C52 0.030(6) 0.032(5) 0.047(6) 0.000(5) -0.004(4) -0.005(4)
C53 0.051(7) 0.059(7) 0.045(6) -0.008(5) -0.014(5) -0.008(6)
C54 0.051(7) 0.059(7) 0.056(7) 0.018(6) -0.004(6) 0.004(6)
C55 0.055(8) 0.069(8) 0.049(7) 0.008(6) -0.017(6) -0.016(7)
C56 0.049(7) 0.069(8) 0.056(7) -0.012(6) 0.009(6) -0.022(7)
C57 0.037(6) 0.043(6) 0.062(7) 0.004(6) -0.010(5) -0.004(5)
O58 0.076(6) 0.119(8) 0.061(5) 0.023(5) -0.002(5) -0.027(6)
C59 0.118(12) 0.112(13) 0.077(10) 0.036(9) -0.029(9) -0.003(11)
O60 0.044(4) 0.060(5) 0.094(6) -0.011(5) 0.011(4) 0.012(4)
C61 0.054(9) 0.134(14) 0.153(14) -0.007(12) 0.042(10) 0.019(9)
O1W 0.26(2) 0.35(3) 0.24(2) -0.08(2) -0.006(16) 0.03(2)

loop_
_atom_type_symbol
_atom_type_description
_atom_type_scat_dispersion_real
_atom_type_scat_dispersion_imag
_atom_type_scat_source
C C 0.0181 0.0091 'International Tables Vol C Tables 4.2.6.8 and 6.1.1.4'
H H 0.0000 0.0000 'International Tables Vol C Tables 4.2.6.8 and 6.1.1.4'
N N 0.0311 0.0180 'International Tables Vol C Tables 4.2.6.8 and 6.1.1.4'
O O 0.0492 0.0322 'International Tables Vol C Tables 4.2.6.8 and 6.1.1.4'

loop_
_geom_angle_atom_site_label_1
_geom_angle_atom_site_label_2
_geom_angle_atom_site_label_3
_geom_angle
_geom_angle_site_symmetry_1
_geom_angle_site_symmetry_3
_geom_angle_publ_flag
C6 C1 C2 119.9(9) . . ?
C6 C1 C10 119.4(10) . . ?
C2 C1 C10 120.6(9) . . ?
C1 C2 C3 120.4(11) . . ?
C4 C3 C2 118.1(11) . . ?
C3 C4 C5 123.2(10) . . ?
C3 C4 N7 118.3(12) . . ?
C5 C4 N7 118.1(11) . . ?
C6 C5 C4 118.9(11) . . ?
C5 C6 C1 119.4(11) . . ?
O9 N7 O8 126.1(13) . . ?
O9 N7 C4 117.5(13) . . ?
O8 N7 C4 116.3(13) . . ?
O11 C10 N12 123.0(9) . . ?
O11 C10 C1 120.2(9) . . ?
N12 C10 C1 116.3(9) . . ?
C10 N12 C24 123.0(7) . . ?
C10 N12 C13 119.0(8) . . ?
C24 N12 C13 117.5(7) . . ?
N12 C13 C14 113.5(8) . . ?
C19 C14 C15 118.8(10) . . ?
C19 C14 C13 119.3(9) . . ?
C15 C14 C13 121.8(9) . . ?
C16 C15 C14 121.1(9) . . ?
C17 C16 C15 119.7(10) . . ?
O20 C17 C16 125.8(10) . . ?
O20 C17 C18 114.2(9) . . ?
C16 C17 C18 120.0(10) . . ?
C19 C18 C17 119.7(9) . . ?
O22 C19 C14 116.0(9) . . ?
O22 C19 C18 123.4(8) . . ?
C14 C19 C18 120.6(9) . . ?
C17 O20 C21 116.3(9) . . ?
C19 O22 C23 118.1(8) . . ?
C29 C24 C25 121.3(10) . . ?
C29 C24 N12 119.0(9) . . ?
C25 C24 N12 119.6(9) . . ?
C26 C25 C24 117.1(9) . . ?
C27 C26 C25 123.4(9) . . ?
C26 C27 C28 119.1(9) . . ?
C26 C27 C30 123.0(9) . . ?
C28 C27 C30 117.9(9) . . ?
C27 C28 C29 118.9(10) . . ?
C24 C29 C28 120.0(9) . . ?
O31 C30 N32 121.7(9) . . ?
O31 C30 C27 123.3(9) . . ?
N32 C30 C27 114.9(8) . . ?
C30 N32 C33 128.3(8) . . ?
C34 C33 C38 119.5(9) . . ?
C34 C33 N32 118.1(9) . . ?
C38 C33 N32 122.3(8) . . ?
C33 C34 C35 121.0(9) . . ?
C36 C35 C34 119.5(8) . . ?
C37 C36 C35 119.1(9) . . ?
C37 C36 C39 119.9(8) . . ?
C35 C36 C39 121.1(8) . . ?
C36 C37 C38 122.1(9) . . ?
C37 C38 C33 118.6(8) . . ?
O40 C39 N41 122.5(8) . . ?
O40 C39 C36 118.3(8) . . ?
N41 C39 C36 119.2(7) . . ?
C39 N41 C42 120.9(7) . . ?
C39 N41 C51 119.1(7) . . ?
C42 N41 C51 116.8(7) . . ?
C43 C42 C47 120.1(9) . . ?
C43 C42 N41 120.9(8) . . ?
C47 C42 N41 119.0(9) . . ?
C42 C43 C44 120.5(9) . . ?
C43 C44 C45 119.0(8) . . ?
C46 C45 C44 120.6(8) . . ?
C46 C45 C48 120.0(8) . . ?
C44 C45 C48 119.4(7) . . ?
C45 C46 C47 119.0(8) . . ?
C42 C47 C46 120.7(9) . . ?
O50 C48 O49 125.7(8) . . ?
O50 C48 C45 121.8(9) . . ?
O49 C48 C45 112.5(8) . . ?
N41 C51 C52 114.7(8) . . ?
C53 C52 C57 117.2(9) . . ?
C53 C52 C51 121.4(9) . . ?
C57 C52 C51 121.4(9) . . ?
C52 C53 C54 124.0(11) . . ?
C55 C54 C53 118.5(11) . . ?
C54 C55 O58 125.0(11) . . ?
C54 C55 C56 121.5(10) . . ?
O58 C55 C56 113.5(11) . . ?
C55 C56 C57 118.0(10) . . ?
O60 C57 C52 115.4(9) . . ?
O60 C57 C56 123.7(10) . . ?
C52 C57 C56 120.8(10) . . ?
C55 O58 C59 117.8(10) . . ?
C57 O60 C61 116.7(10) . . ?

loop_
_geom_bond_atom_site_label_1
_geom_bond_atom_site_label_2
_geom_bond_distance
_geom_bond_site_symmetry_2
_geom_bond_publ_flag
C1 C6 1.385(13) . ?
C1 C2 1.387(14) . ?
C1 C10 1.503(13) . ?
C2 C3 1.388(13) . ?
C3 C4 1.342(15) . ?
C4 C5 1.378(15) . ?
C4 N7 1.495(15) . ?
C5 C6 1.376(14) . ?
N7 O9 1.219(14) . ?
N7 O8 1.236(15) . ?
C10 O11 1.204(11) . ?
C10 N12 1.343(12) . ?
N12 C24 1.451(12) . ?
N12 C13 1.465(10) . ?
C13 C14 1.521(13) . ?
C14 C19 1.368(12) . ?
C14 C15 1.397(13) . ?
C15 C16 1.381(14) . ?
C16 C17 1.367(13) . ?
C17 O20 1.353(11) . ?
C17 C18 1.396(13) . ?
C18 C19 1.392(12) . ?
C19 O22 1.356(10) . ?
O20 C21 1.432(13) . ?
O22 C23 1.437(11) . ?
C24 C29 1.378(13) . ?
C24 C25 1.385(12) . ?
C25 C26 1.375(12) . ?
C26 C27 1.365(12) . ?
C27 C28 1.389(13) . ?
C27 C30 1.493(13) . ?
C28 C29 1.399(12) . ?
C30 O31 1.223(11) . ?
C30 N32 1.366(11) . ?
N32 C33 1.410(11) . ?
C33 C34 1.368(12) . ?
C33 C38 1.408(12) . ?
C34 C35 1.397(12) . ?
C35 C36 1.386(12) . ?
C36 C37 1.376(11) . ?
C36 C39 1.505(12) . ?
C37 C38 1.379(12) . ?
C39 O40 1.237(9) . ?
C39 N41 1.333(10) . ?
N41 C42 1.443(12) . ?
N41 C51 1.493(11) . ?
C42 C43 1.367(12) . ?
C42 C47 1.373(12) . ?
C43 C44 1.381(12) . ?
C44 C45 1.398(11) . ?
C45 C46 1.370(11) . ?
C45 C48 1.497(12) . ?
C46 C47 1.392(12) . ?
C48 O50 1.209(10) . ?
C48 O49 1.317(11) . ?
C51 C52 1.510(12) . ?
C52 C53 1.360(13) . ?
C52 C57 1.389(13) . ?
C53 C54 1.372(13) . ?
C54 C55 1.350(15) . ?
C55 O58 1.391(12) . ?
C55 C56 1.397(15) . ?
C56 C57 1.412(14) . ?
C57 O60 1.367(11) . ?
O58 C59 1.438(15) . ?
O60 C61 1.416(13) . ?

loop_
_geom_hbond_atom_site_label_D
_geom_hbond_atom_site_label_H
_geom_hbond_atom_site_label_A
_geom_hbond_distance_DH
_geom_hbond_distance_HA
_geom_hbond_distance_DA
_geom_hbond_angle_DHA
_geom_hbond_site_symmetry_A
O1W H1W O31 0.94 2.21 3.14(2) 174.4 .
O1W H2W O58 0.85 2.07 2.92(2) 179.9 3_554
N32 H32 O50 0.82 2.19 2.976(10) 160.7 4_445
O49 H49 O40 0.78 1.84 2.520(9) 145.1 1_545

loop_
_geom_torsion_atom_site_label_1
_geom_torsion_atom_site_label_2
_geom_torsion_atom_site_label_3
_geom_torsion_atom_site_label_4
_geom_torsion
_geom_torsion_site_symmetry_1
_geom_torsion_site_symmetry_2
_geom_torsion_site_symmetry_3
_geom_torsion_site_symmetry_4
_geom_torsion_publ_flag
C6 C1 C2 C3 -0.3(14) . . . . ?
C10 C1 C2 C3 176.0(8) . . . . ?
C1 C2 C3 C4 1.2(14) . . . . ?
C2 C3 C4 C5 -2.1(15) . . . . ?
C2 C3 C4 N7 -174.8(8) . . . . ?
C3 C4 C5 C6 2.1(16) . . . . ?
N7 C4 C5 C6 174.8(9) . . . . ?
C4 C5 C6 C1 -1.2(16) . . . . ?
C2 C1 C6 C5 0.3(15) . . . . ?
C10 C1 C6 C5 -176.0(9) . . . . ?
C3 C4 N7 O9 174.3(10) . . . . ?
C5 C4 N7 O9 1.3(15) . . . . ?
C3 C4 N7 O8 -9.0(15) . . . . ?
C5 C4 N7 O8 177.9(10) . . . . ?
C6 C1 C10 O11 56.4(14) . . . . ?
C2 C1 C10 O11 -119.9(12) . . . . ?
C6 C1 C10 N12 -131.3(10) . . . . ?
C2 C1 C10 N12 52.4(13) . . . . ?
O11 C10 N12 C24 -169.7(10) . . . . ?
C1 C10 N12 C24 18.1(14) . . . . ?
O11 C10 N12 C13 1.8(16) . . . . ?
C1 C10 N12 C13 -170.4(8) . . . . ?
C10 N12 C13 C14 100.1(10) . . . . ?
C24 N12 C13 C14 -87.9(10) . . . . ?
N12 C13 C14 C19 150.2(8) . . . . ?
N12 C13 C14 C15 -26.5(13) . . . . ?
C19 C14 C15 C16 1.8(15) . . . . ?
C13 C14 C15 C16 178.5(10) . . . . ?
C14 C15 C16 C17 -2.1(17) . . . . ?
C15 C16 C17 O20 -178.0(10) . . . . ?
C15 C16 C17 C18 1.7(16) . . . . ?
O20 C17 C18 C19 178.6(9) . . . . ?
C16 C17 C18 C19 -1.1(15) . . . . ?
C15 C14 C19 O22 -180.0(9) . . . . ?
C13 C14 C19 O22 3.3(12) . . . . ?
C15 C14 C19 C18 -1.2(14) . . . . ?
C13 C14 C19 C18 -177.9(8) . . . . ?
C17 C18 C19 O22 179.5(9) . . . . ?
C17 C18 C19 C14 0.8(13) . . . . ?
C16 C17 O20 C21 -0.4(16) . . . . ?
C18 C17 O20 C21 179.8(10) . . . . ?
C14 C19 O22 C23 -172.5(9) . . . . ?
C18 C19 O22 C23 8.8(13) . . . . ?
C10 N12 C24 C29 -120.5(11) . . . . ?
C13 N12 C24 C29 67.9(11) . . . . ?
C10 N12 C24 C25 59.6(13) . . . . ?
C13 N12 C24 C25 -112.1(10) . . . . ?
C29 C24 C25 C26 4.7(13) . . . . ?
N12 C24 C25 C26 -175.4(8) . . . . ?
C24 C25 C26 C27 -3.4(14) . . . . ?
C25 C26 C27 C28 0.3(15) . . . . ?
C25 C26 C27 C30 -178.5(9) . . . . ?
C26 C27 C28 C29 1.6(14) . . . . ?
C30 C27 C28 C29 -179.5(9) . . . . ?
C25 C24 C29 C28 -3.0(14) . . . . ?
N12 C24 C29 C28 177.1(8) . . . . ?
C27 C28 C29 C24 -0.3(14) . . . . ?
C26 C27 C30 O31 146.6(10) . . . . ?
C28 C27 C30 O31 -32.2(15) . . . . ?
C26 C27 C30 N32 -34.1(13) . . . . ?
C28 C27 C30 N32 147.1(9) . . . . ?
O31 C30 N32 C33 -6.6(16) . . . . ?
C27 C30 N32 C33 174.1(9) . . . . ?
C30 N32 C33 C34 161.3(9) . . . . ?
C30 N32 C33 C38 -22.7(15) . . . . ?
C38 C33 C34 C35 -3.5(15) . . . . ?
N32 C33 C34 C35 172.7(8) . . . . ?
C33 C34 C35 C36 0.8(14) . . . . ?
C34 C35 C36 C37 2.8(13) . . . . ?
C34 C35 C36 C39 -178.8(8) . . . . ?
C35 C36 C37 C38 -3.9(14) . . . . ?
C39 C36 C37 C38 177.8(9) . . . . ?
C36 C37 C38 C33 1.2(15) . . . . ?
C34 C33 C38 C37 2.5(15) . . . . ?
N32 C33 C38 C37 -173.5(9) . . . . ?
C37 C36 C39 O40 41.5(12) . . . . ?
C35 C36 C39 O40 -136.8(9) . . . . ?
C37 C36 C39 N41 -137.5(9) . . . . ?
C35 C36 C39 N41 44.2(12) . . . . ?
O40 C39 N41 C42 -155.1(9) . . . . ?
C36 C39 N41 C42 23.8(12) . . . . ?
O40 C39 N41 C51 4.3(14) . . . . ?
C36 C39 N41 C51 -176.7(8) . . . . ?
C39 N41 C42 C43 -127.6(9) . . . . ?
C51 N41 C42 C43 72.5(11) . . . . ?
C39 N41 C42 C47 56.3(12) . . . . ?
C51 N41 C42 C47 -103.6(10) . . . . ?
C47 C42 C43 C44 -1.7(13) . . . . ?
N41 C42 C43 C44 -177.8(8) . . . . ?
C42 C43 C44 C45 3.8(13) . . . . ?
C43 C44 C45 C46 -3.6(12) . . . . ?
C43 C44 C45 C48 175.0(8) . . . . ?
C44 C45 C46 C47 1.2(12) . . . . ?
C48 C45 C46 C47 -177.3(8) . . . . ?
C43 C42 C47 C46 -0.7(14) . . . . ?
N41 C42 C47 C46 175.4(8) . . . . ?
C45 C46 C47 C42 0.9(14) . . . . ?
C46 C45 C48 O50 24.0(13) . . . . ?
C44 C45 C48 O50 -154.5(8) . . . . ?
C46 C45 C48 O49 -157.7(8) . . . . ?
C44 C45 C48 O49 23.7(11) . . . . ?
C39 N41 C51 C52 132.4(9) . . . . ?
C42 N41 C51 C52 -67.4(11) . . . . ?
N41 C51 C52 C53 113.7(10) . . . . ?
N41 C51 C52 C57 -65.9(11) . . . . ?
C57 C52 C53 C54 -4.6(15) . . . . ?
C51 C52 C53 C54 175.8(9) . . . . ?
C52 C53 C54 C55 4.1(17) . . . . ?
C53 C54 C55 O58 -179.2(10) . . . . ?
C53 C54 C55 C56 -2.0(17) . . . . ?
C54 C55 C56 C57 0.8(16) . . . . ?
O58 C55 C56 C57 178.2(9) . . . . ?
C53 C52 C57 O60 179.5(8) . . . . ?
C51 C52 C57 O60 -0.9(13) . . . . ?
C53 C52 C57 C56 3.1(14) . . . . ?
C51 C52 C57 C56 -177.2(9) . . . . ?
C55 C56 C57 O60 -177.4(9) . . . . ?
C55 C56 C57 C52 -1.3(15) . . . . ?
C54 C55 O58 C59 10.6(17) . . . . ?
C56 C55 O58 C59 -166.8(11) . . . . ?
C52 C57 O60 C61 175.2(10) . . . . ?
C56 C57 O60 C61 -8.5(15) . . . . ?

loop_
_cod_related_entry_id
_cod_related_entry_database
_cod_related_entry_code
1 ChemSpider 21143136
